data_7047191
loop_
_publ_author_name
'Gao, Feng'
'Zhang, Yi-Quan'
'Sun, Wang'
'Liu, Huan'
'Chen, Xiaoyu'

_publ_section_title
;
 Syntheses, structures and magnetic properties of macrocyclic Schiff
 base-supported homodinuclear lanthanide complexes.
;
_journal_issue 33
_journal_name_full 'Dalton transactions (Cambridge, England : 2003)'
_journal_page_first 11696
_journal_page_last 11704
_journal_paper_doi 10.1039/c8dt02243g
_journal_volume 47
_journal_year 2018
_chemical_formula_sum 'C44 H54 Dy2 N4 O10'
_chemical_formula_weight 1123.91
_space_group_crystal_system monoclinic
_space_group_IT_number 14
_space_group_name_Hall '-P 2yn'
_space_group_name_H-M_alt 'P 1 21/n 1'
_symmetry_space_group_name_Hall '-P 2yn'
_symmetry_space_group_name_H-M 'P 1 21/n 1'
_atom_sites_solution_hydrogens geom
_audit_creation_method SHELXL-2016/6
_audit_update_record
;
2018-04-26 deposited with the CCDC.
2018-07-31 downloaded from the CCDC.
;
_cell_angle_alpha 90
_cell_angle_beta 109.552(4)
_cell_angle_gamma 90
_cell_formula_units_Z 2
_cell_length_a 11.558(4)
_cell_length_b 14.564(5)
_cell_length_c 15.271(5)
_cell_measurement_reflns_used 4696
_cell_measurement_temperature 296(2)
_cell_measurement_theta_max 26.45
_cell_measurement_theta_min 2.34
_cell_volume 2422.4(14)
_computing_cell_refinement 'Bruker SMART'
_computing_data_collection 'Bruker SMART'
_computing_data_reduction 'Bruker SAINT'
_computing_molecular_graphics 'Bruker SHELXTL'
_computing_publication_material 'Bruker SHELXTL'
_computing_structure_refinement 'SHELXL-2016/6 (Sheldrick, 2016)'
_computing_structure_solution 'Bruker SHELXTL'
_diffrn_ambient_temperature 296(2)
_diffrn_measured_fraction_theta_full 0.992
_diffrn_measured_fraction_theta_max 0.992
_diffrn_measurement_device_type 'APEX2 CCD detector'
_diffrn_measurement_method 'phi and omega scans'
_diffrn_radiation_type MoK\a
_diffrn_radiation_wavelength 0.71073
_diffrn_reflns_av_R_equivalents 0.0467
_diffrn_reflns_av_unetI/netI 0.0574
_diffrn_reflns_Laue_measured_fraction_full 0.992
_diffrn_reflns_Laue_measured_fraction_max 0.992
_diffrn_reflns_limit_h_max 14
_diffrn_reflns_limit_h_min -14
_diffrn_reflns_limit_k_max 18
_diffrn_reflns_limit_k_min -9
_diffrn_reflns_limit_l_max 18
_diffrn_reflns_limit_l_min -19
_diffrn_reflns_number 12854
_diffrn_reflns_point_group_measured_fraction_full 0.992
_diffrn_reflns_point_group_measured_fraction_max 0.992
_diffrn_reflns_theta_full 25.242
_diffrn_reflns_theta_max 26.372
_diffrn_reflns_theta_min 2.831
_exptl_absorpt_coefficient_mu 3.116
_exptl_absorpt_correction_T_max 0.6522
_exptl_absorpt_correction_T_min 0.5607
_exptl_absorpt_correction_type multi-scan
_exptl_absorpt_process_details SADABS
_exptl_crystal_colour yellow
_exptl_crystal_density_diffrn 1.541
_exptl_crystal_description block
_exptl_crystal_F_000 1116
_exptl_crystal_size_max 0.210
_exptl_crystal_size_mid 0.170
_exptl_crystal_size_min 0.150
_refine_diff_density_max 2.065
_refine_diff_density_min -0.962
_refine_diff_density_rms 0.138
_refine_ls_extinction_method none
_refine_ls_goodness_of_fit_ref 0.991
_refine_ls_hydrogen_treatment constr
_refine_ls_matrix_type full
_refine_ls_number_parameters 276
_refine_ls_number_reflns 4913
_refine_ls_number_restraints 0
_refine_ls_restrained_S_all 0.991
_refine_ls_R_factor_all 0.0612
_refine_ls_R_factor_gt 0.0455
_refine_ls_shift/su_max 0.003
_refine_ls_shift/su_mean 0.000
_refine_ls_structure_factor_coef Fsqd
_refine_ls_weighting_details 'w=1/[\s^2^(Fo^2^)+(0.0772P)^2^] where P=(Fo^2^+2Fc^2^)/3'
_refine_ls_weighting_scheme calc
_refine_ls_wR_factor_gt 0.1188
_refine_ls_wR_factor_ref 0.1260
_reflns_Friedel_coverage 0.000
_reflns_number_gt 3756
_reflns_number_total 4913
_reflns_threshold_expression 'I > 2\s(I)'
_cod_data_source_file c8dt02243g2.cif
_cod_data_source_block 1
_cod_depositor_comments 'Adding full bibliography for 7047191--7047195.cif.'
_cod_original_cell_volume 2422.5(15)
_cod_database_code 7047191
_shelx_shelxl_version_number 2016/6
_shelx_space_group_comment
;
The symmetry employed for this shelxl refinement is uniquely defined
by the following loop, which should always be used as a source of
symmetry information in preference to the above space-group names.
They are only intended as comments.
;
_shelx_estimated_absorpt_t_min 0.561
_shelx_estimated_absorpt_t_max 0.652

loop_
_space_group_symop_operation_xyz
'x, y, z'
'-x+1/2, y+1/2, -z+1/2'
'-x, -y, -z'
'x-1/2, -y-1/2, z-1/2'

loop_
_atom_site_label
_atom_site_type_symbol
_atom_site_fract_x
_atom_site_fract_y
_atom_site_fract_z
_atom_site_U_iso_or_equiv
_atom_site_adp_type
_atom_site_occupancy
_atom_site_site_symmetry_order
_atom_site_calc_flag
_atom_site_refinement_flags_posn
_atom_site_refinement_flags_adp
C1 C 0.2121(5) 0.9274(4) 0.0081(4) 0.0445(13) Uani 1 1 d . .
C2 C 0.2691(6) 0.8601(4) 0.0737(4) 0.0518(15) Uani 1 1 d . .
C3 C 0.3804(7) 0.8200(5) 0.0730(5) 0.068(2) Uani 1 1 d . .
H3 H 0.416355 0.773941 0.115656 0.082 Uiso 1 1 calc R U
C4 C 0.4368(6) 0.8472(6) 0.0110(5) 0.069(2) Uani 1 1 d . .
C5 C 0.3827(6) 0.9180(6) -0.0488(5) 0.069(2) Uani 1 1 d . .
H5 H 0.423748 0.941305 -0.086956 0.083 Uiso 1 1 calc R U
C6 C 0.2719(6) 0.9556(5) -0.0549(5) 0.0554(16) Uani 1 1 d . .
C7 C 0.2198(7) 0.8260(4) 0.1439(5) 0.0605(18) Uani 1 1 d . .
H7 H 0.248658 0.769129 0.169759 0.073 Uiso 1 1 calc R U
C8 C 0.1167(8) 0.8175(5) 0.2495(5) 0.0668(19) Uani 1 1 d . .
H8A H 0.152408 0.852295 0.306358 0.080 Uiso 1 1 calc R U
H8B H 0.156699 0.757962 0.258287 0.080 Uiso 1 1 calc R U
C9 C -0.0168(9) 0.8039(5) 0.2335(6) 0.079(2) Uani 1 1 d . .
H9A H -0.025367 0.757708 0.276753 0.095 Uiso 1 1 calc R U
H9B H -0.055125 0.779898 0.171262 0.095 Uiso 1 1 calc R U
C10 C -0.0862(8) 0.8896(5) 0.2444(5) 0.070(2) Uani 1 1 d . .
H10A H -0.163949 0.871421 0.250401 0.084 Uiso 1 1 calc R U
H10B H -0.039102 0.921068 0.301050 0.084 Uiso 1 1 calc R U
C11 C -0.2195(7) 0.9796(5) 0.1281(5) 0.0641(19) Uani 1 1 d . .
H11 H -0.275443 0.952217 0.151803 0.077 Uiso 1 1 calc R U
C12 C 0.5559(7) 0.8024(8) 0.0102(7) 0.100(3) Uani 1 1 d . .
H12A H 0.609597 0.848543 0.000354 0.150 Uiso 1 1 calc R U
H12B H 0.537840 0.757912 -0.038982 0.150 Uiso 1 1 calc R U
H12C H 0.595229 0.772519 0.068658 0.150 Uiso 1 1 calc R U
C13 C 0.4918(8) 1.0320(6) 0.2657(6) 0.077(2) Uani 1 1 d . .
H13A H 0.499962 0.980093 0.229485 0.115 Uiso 1 1 calc R U
H13B H 0.546085 1.024923 0.328504 0.115 Uiso 1 1 calc R U
H13C H 0.512615 1.087063 0.239678 0.115 Uiso 1 1 calc R U
C14 C 0.3621(7) 1.0383(4) 0.2647(5) 0.0530(16) Uani 1 1 d . .
C15 C 0.3413(7) 1.0421(4) 0.3493(5) 0.0576(17) Uani 1 1 d . .
H15 H 0.409480 1.043022 0.403247 0.069 Uiso 1 1 calc R U
C16 C 0.2251(7) 1.0446(4) 0.3591(5) 0.0567(17) Uani 1 1 d . .
C17 C 0.2134(9) 1.0520(6) 0.4545(5) 0.079(2) Uani 1 1 d . .
H17A H 0.149532 1.011626 0.458237 0.119 Uiso 1 1 calc R U
H17B H 0.193431 1.114036 0.465064 0.119 Uiso 1 1 calc R U
H17C H 0.289728 1.034902 0.500651 0.119 Uiso 1 1 calc R U
C18 C -0.1583(7) 1.2841(5) 0.1737(6) 0.076(2) Uani 1 1 d . .
H18A H -0.133385 1.284914 0.240266 0.114 Uiso 1 1 calc R U
H18B H -0.234327 1.251158 0.148982 0.114 Uiso 1 1 calc R U
H18C H -0.169266 1.345889 0.150548 0.114 Uiso 1 1 calc R U
C19 C -0.0609(6) 1.2372(4) 0.1441(5) 0.0532(15) Uani 1 1 d . .
C20 C -0.0004(7) 1.2843(4) 0.0934(5) 0.0634(18) Uani 1 1 d . .
H20 H -0.020468 1.345827 0.080809 0.076 Uiso 1 1 calc R U
C21 C 0.0870(6) 1.2482(4) 0.0599(4) 0.0522(15) Uani 1 1 d . .
C22 C 0.1441(7) 1.3097(5) 0.0098(5) 0.0640(18) Uani 1 1 d . .
H22A H 0.214235 1.279970 0.002101 0.096 Uiso 1 1 calc R U
H22B H 0.169588 1.365283 0.044681 0.096 Uiso 1 1 calc R U
H22C H 0.085787 1.323944 -0.050107 0.096 Uiso 1 1 calc R U
Dy1 Dy 0.06726(3) 1.03264(2) 0.13068(2) 0.04150(13) Uani 1 1 d . .
N1 N 0.1419(5) 0.8652(3) 0.1737(3) 0.0533(13) Uani 1 1 d . .
N2 N -0.1100(5) 0.9538(4) 0.1654(4) 0.0525(13) Uani 1 1 d . .
O1 O 0.1062(4) 0.9641(2) 0.0055(3) 0.0449(9) Uani 1 1 d . .
O2 O 0.2798(4) 1.0413(3) 0.1868(3) 0.0546(11) Uani 1 1 d . .
O3 O 0.1261(4) 1.0404(3) 0.2917(3) 0.0570(11) Uani 1 1 d . .
O4 O -0.0419(4) 1.1529(3) 0.1681(3) 0.0539(10) Uani 1 1 d . .
O5 O 0.1199(4) 1.1652(3) 0.0684(3) 0.0568(11) Uani 1 1 d . .

loop_
_atom_site_aniso_label
_atom_site_aniso_U_11
_atom_site_aniso_U_22
_atom_site_aniso_U_33
_atom_site_aniso_U_23
_atom_site_aniso_U_13
_atom_site_aniso_U_12
C1 0.039(3) 0.047(3) 0.047(3) -0.007(3) 0.014(2) -0.003(3)
C2 0.045(3) 0.053(3) 0.054(3) -0.006(3) 0.011(3) 0.011(3)
C3 0.059(4) 0.072(5) 0.062(4) -0.008(4) 0.006(3) 0.014(4)
C4 0.042(4) 0.092(6) 0.073(5) -0.021(4) 0.019(3) 0.004(4)
C5 0.046(4) 0.098(6) 0.066(4) -0.017(4) 0.022(3) -0.009(4)
C6 0.039(3) 0.072(4) 0.056(4) -0.014(3) 0.017(3) -0.006(3)
C7 0.068(5) 0.040(3) 0.062(4) 0.004(3) 0.005(3) 0.009(3)
C8 0.088(6) 0.055(4) 0.055(4) 0.017(3) 0.021(4) 0.011(4)
C9 0.113(7) 0.059(4) 0.069(5) 0.018(4) 0.037(5) -0.014(4)
C10 0.083(5) 0.082(5) 0.050(3) 0.010(3) 0.030(4) -0.024(4)
C11 0.065(5) 0.079(5) 0.055(4) 0.001(3) 0.027(4) -0.022(4)
C12 0.045(5) 0.138(8) 0.116(7) -0.028(6) 0.027(5) 0.018(5)
C13 0.052(5) 0.095(6) 0.081(5) 0.002(4) 0.019(4) -0.004(4)
C14 0.050(4) 0.045(3) 0.065(4) 0.001(3) 0.021(3) 0.002(3)
C15 0.045(4) 0.071(4) 0.053(4) -0.006(3) 0.010(3) -0.002(3)
C16 0.068(5) 0.046(3) 0.048(3) -0.011(3) 0.009(3) 0.000(3)
C17 0.095(7) 0.080(5) 0.061(4) -0.015(4) 0.024(4) 0.004(5)
C18 0.072(5) 0.068(5) 0.103(6) 0.006(4) 0.049(5) 0.025(4)
C19 0.046(4) 0.054(4) 0.060(4) -0.001(3) 0.019(3) 0.010(3)
C20 0.067(5) 0.043(3) 0.086(5) 0.011(3) 0.034(4) 0.009(3)
C21 0.054(4) 0.048(3) 0.054(3) 0.002(3) 0.018(3) 0.001(3)
C22 0.068(5) 0.057(4) 0.072(4) -0.001(3) 0.030(4) -0.010(3)
Dy1 0.04160(19) 0.04489(18) 0.03996(17) 0.00206(11) 0.01624(12) 0.00125(12)
N1 0.067(4) 0.046(3) 0.051(3) 0.006(2) 0.025(3) 0.004(3)
N2 0.050(3) 0.063(3) 0.045(3) 0.004(2) 0.018(2) -0.008(3)
O1 0.044(2) 0.052(2) 0.042(2) 0.0043(16) 0.0189(18) 0.0098(18)
O2 0.046(3) 0.066(3) 0.052(2) 0.000(2) 0.016(2) 0.000(2)
O3 0.047(3) 0.071(3) 0.050(2) -0.003(2) 0.013(2) -0.001(2)
O4 0.054(3) 0.052(2) 0.060(2) 0.002(2) 0.025(2) 0.003(2)
O5 0.056(3) 0.050(2) 0.073(3) 0.009(2) 0.034(2) 0.012(2)

loop_
_atom_type_symbol
_atom_type_description
_atom_type_scat_dispersion_real
_atom_type_scat_dispersion_imag
_atom_type_scat_source
C C 0.0033 0.0016 'International Tables Vol C Tables 4.2.6.8 and 6.1.1.4'
H H 0.0000 0.0000 'International Tables Vol C Tables 4.2.6.8 and 6.1.1.4'
Dy Dy -0.1892 4.4098 'International Tables Vol C Tables 4.2.6.8 and 6.1.1.4'
N N 0.0061 0.0033 'International Tables Vol C Tables 4.2.6.8 and 6.1.1.4'
O O 0.0106 0.0060 'International Tables Vol C Tables 4.2.6.8 and 6.1.1.4'

loop_
_geom_angle_atom_site_label_1
_geom_angle_atom_site_label_2
_geom_angle_atom_site_label_3
_geom_angle
_geom_angle_site_symmetry_1
_geom_angle_site_symmetry_3
O1 C1 C2 120.9(5) . .
O1 C1 C6 121.2(5) . .
C2 C1 C6 117.9(6) . .
C1 C2 C3 119.7(6) . .
C1 C2 C7 123.9(6) . .
C3 C2 C7 116.3(6) . .
C4 C3 C2 121.8(7) . .
C4 C3 H3 119.1 . .
C2 C3 H3 119.1 . .
C3 C4 C5 117.2(7) . .
C3 C4 C12 121.2(8) . .
C5 C4 C12 121.6(8) . .
C6 C5 C4 123.4(7) . .
C6 C5 H5 118.3 . .
C4 C5 H5 118.3 . .
C5 C6 C1 119.7(7) . .
C5 C6 C11 117.2(7) . 3_575
C1 C6 C11 123.0(6) . 3_575
N1 C7 C2 127.4(6) . .
N1 C7 H7 116.3 . .
C2 C7 H7 116.3 . .
N1 C8 C9 113.7(6) . .
N1 C8 H8A 108.8 . .
C9 C8 H8A 108.8 . .
N1 C8 H8B 108.8 . .
C9 C8 H8B 108.8 . .
H8A C8 H8B 107.7 . .
C8 C9 C10 115.3(6) . .
C8 C9 H9A 108.5 . .
C10 C9 H9A 108.5 . .
C8 C9 H9B 108.5 . .
C10 C9 H9B 108.5 . .
H9A C9 H9B 107.5 . .
N2 C10 C9 113.0(6) . .
N2 C10 H10A 109.0 . .
C9 C10 H10A 109.0 . .
N2 C10 H10B 109.0 . .
C9 C10 H10B 109.0 . .
H10A C10 H10B 107.8 . .
N2 C11 C6 130.4(7) . 3_575
N2 C11 H11 114.8 . .
C6 C11 H11 114.8 3_575 .
C4 C12 H12A 109.5 . .
C4 C12 H12B 109.5 . .
H12A C12 H12B 109.5 . .
C4 C12 H12C 109.5 . .
H12A C12 H12C 109.5 . .
H12B C12 H12C 109.5 . .
C14 C13 H13A 109.5 . .
C14 C13 H13B 109.5 . .
H13A C13 H13B 109.5 . .
C14 C13 H13C 109.5 . .
H13A C13 H13C 109.5 . .
H13B C13 H13C 109.5 . .
O2 C14 C15 124.7(7) . .
O2 C14 C13 116.8(7) . .
C15 C14 C13 118.5(7) . .
C14 C15 C16 124.7(6) . .
C14 C15 H15 117.7 . .
C16 C15 H15 117.7 . .
O3 C16 C15 123.6(7) . .
O3 C16 C17 116.2(7) . .
C15 C16 C17 120.2(7) . .
C16 C17 H17A 109.5 . .
C16 C17 H17B 109.5 . .
H17A C17 H17B 109.5 . .
C16 C17 H17C 109.5 . .
H17A C17 H17C 109.5 . .
H17B C17 H17C 109.5 . .
C19 C18 H18A 109.5 . .
C19 C18 H18B 109.5 . .
H18A C18 H18B 109.5 . .
C19 C18 H18C 109.5 . .
H18A C18 H18C 109.5 . .
H18B C18 H18C 109.5 . .
O4 C19 C20 124.3(6) . .
O4 C19 C18 115.0(6) . .
C20 C19 C18 120.7(6) . .
C21 C20 C19 126.0(6) . .
C21 C20 H20 117.0 . .
C19 C20 H20 117.0 . .
O5 C21 C20 124.0(6) . .
O5 C21 C22 117.8(6) . .
C20 C21 C22 118.2(6) . .
C21 C22 H22A 109.5 . .
C21 C22 H22B 109.5 . .
H22A C22 H22B 109.5 . .
C21 C22 H22C 109.5 . .
H22A C22 H22C 109.5 . .
H22B C22 H22C 109.5 . .
O2 Dy1 O5 73.46(15) . .
O2 Dy1 O3 73.02(17) . .
O5 Dy1 O3 111.63(16) . .
O2 Dy1 O1 81.66(16) . .
O5 Dy1 O1 82.62(14) . .
O3 Dy1 O1 145.13(14) . .
O2 Dy1 O4 117.41(15) . .
O5 Dy1 O4 73.36(16) . .
O3 Dy1 O4 72.29(15) . .
O1 Dy1 O4 142.12(14) . .
O2 Dy1 O1 143.89(15) . 3_575
O5 Dy1 O1 83.33(15) . 3_575
O3 Dy1 O1 142.53(16) . 3_575
O1 Dy1 O1 68.01(17) . 3_575
O4 Dy1 O1 80.28(14) . 3_575
O2 Dy1 N2 140.55(16) . .
O5 Dy1 N2 142.88(16) . .
O3 Dy1 N2 76.91(16) . .
O1 Dy1 N2 111.46(16) . .
O4 Dy1 N2 75.56(16) . .
O1 Dy1 N2 71.81(16) 3_575 .
O2 Dy1 N1 74.73(16) . .
O5 Dy1 N1 140.73(16) . .
O3 Dy1 N1 79.84(15) . .
O1 Dy1 N1 70.49(14) . .
O4 Dy1 N1 143.37(15) . .
O1 Dy1 N1 110.78(15) 3_575 .
N2 Dy1 N1 75.34(18) . .
O2 Dy1 Dy1 113.76(11) . 3_575
O5 Dy1 Dy1 81.51(12) . 3_575
O3 Dy1 Dy1 166.77(11) . 3_575
O1 Dy1 Dy1 34.22(10) . 3_575
O4 Dy1 Dy1 111.78(10) . 3_575
O1 Dy1 Dy1 33.79(10) 3_575 3_575
N2 Dy1 Dy1 91.73(12) . 3_575
N1 Dy1 Dy1 90.85(11) . 3_575
C7 N1 C8 115.0(6) . .
C7 N1 Dy1 123.1(4) . .
C8 N1 Dy1 120.7(4) . .
C11 N2 C10 116.3(6) . .
C11 N2 Dy1 121.8(4) . .
C10 N2 Dy1 120.7(4) . .
C1 O1 Dy1 125.3(3) . .
C1 O1 Dy1 122.7(3) . 3_575
Dy1 O1 Dy1 111.99(17) . 3_575
C14 O2 Dy1 136.3(5) . .
C16 O3 Dy1 137.0(5) . .
C19 O4 Dy1 134.8(4) . .
C21 O5 Dy1 136.8(4) . .

loop_
_geom_bond_atom_site_label_1
_geom_bond_atom_site_label_2
_geom_bond_distance
_geom_bond_site_symmetry_2
C1 O1 1.324(7) .
C1 C2 1.399(9) .
C1 C6 1.420(9) .
C2 C3 1.416(9) .
C2 C7 1.459(10) .
C3 C4 1.376(11) .
C3 H3 0.9300 .
C4 C5 1.380(11) .
C4 C12 1.527(10) .
C5 C6 1.367(10) .
C5 H5 0.9300 .
C6 C11 1.434(10) 3_575
C7 N1 1.273(9) .
C7 H7 0.9300 .
C8 N1 1.461(8) .
C8 C9 1.492(12) .
C8 H8A 0.9700 .
C8 H8B 0.9700 .
C9 C10 1.523(11) .
C9 H9A 0.9700 .
C9 H9B 0.9700 .
C10 N2 1.477(8) .
C10 H10A 0.9700 .
C10 H10B 0.9700 .
C11 N2 1.259(9) .
C11 H11 0.9300 .
C12 H12A 0.9600 .
C12 H12B 0.9600 .
C12 H12C 0.9600 .
C13 C14 1.498(11) .
C13 H13A 0.9600 .
C13 H13B 0.9600 .
C13 H13C 0.9600 .
C14 O2 1.252(8) .
C14 C15 1.392(10) .
C15 C16 1.401(11) .
C15 H15 0.9300 .
C16 O3 1.258(8) .
C16 C17 1.511(10) .
C17 H17A 0.9600 .
C17 H17B 0.9600 .
C17 H17C 0.9600 .
C18 C19 1.509(9) .
C18 H18A 0.9600 .
C18 H18B 0.9600 .
C18 H18C 0.9600 .
C19 O4 1.279(7) .
C19 C20 1.386(9) .
C20 C21 1.380(9) .
C20 H20 0.9300 .
C21 O5 1.260(7) .
C21 C22 1.470(9) .
C22 H22A 0.9600 .
C22 H22B 0.9600 .
C22 H22C 0.9600 .
Dy1 O2 2.319(5) .
Dy1 O5 2.321(4) .
Dy1 O3 2.324(5) .
Dy1 O1 2.331(4) .
Dy1 O4 2.339(4) .
Dy1 O1 2.357(4) 3_575
Dy1 N2 2.554(6) .
Dy1 N1 2.596(5) .
Dy1 Dy1 3.8857(13) 3_575
